data_7019356
loop_
_publ_author_name
'Alhanash, Fatma B.'
'Barnes, Nicholas A.'
'Godfrey, Stephen M.'
'Hurst, Paul A.'
'Hutchinson, Adrian'
'Khan, Rana Z.'
'Pritchard, Robin G.'

_publ_section_title
;
 Structural isomerism in tris-tolyl halo-phosphonium and halo-arsonium
 tri-halides, [(CH(3)C(6)H(4))(3)EX][X(3)], (E = P, As; X = Br, I).
;
_journal_issue 25
_journal_name_full 'Dalton transactions (Cambridge, England : 2003)'
_journal_page_first 7708
_journal_page_last 7728
_journal_paper_doi 10.1039/c2dt30235g
_journal_volume 41
_journal_year 2012
_chemical_compound_source 'synthesis as described'
_chemical_formula_moiety 'C21 H21 As1 I4'
_chemical_formula_sum 'C21 H21 As I4'
_chemical_formula_weight 855.73
_space_group_IT_number 14
_symmetry_cell_setting monoclinic
_symmetry_Int_Tables_number 14
_symmetry_space_group_name_Hall '-P 2ybc'
_symmetry_space_group_name_H-M 'P 1 21/c 1'
_atom_sites_solution_hydrogens geom
_atom_sites_solution_primary direct
_atom_sites_solution_secondary difmap
_audit_conform_dict_location ftp://ftp.iucr.org/pub/cif_core.dic
_audit_conform_dict_name cif_core.dic
_audit_conform_dict_version 2.4
_audit_creation_date 2012-04-05T10:39:17-00:00
_audit_creation_method 'WinGX routine CIF_UPDATE'
_cell_angle_alpha 90
_cell_angle_beta 104.9790(10)
_cell_angle_gamma 90
_cell_formula_units_Z 4
_cell_length_a 10.5855(2)
_cell_length_b 19.5733(3)
_cell_length_c 12.6174(2)
_cell_measurement_reflns_used 5621
_cell_measurement_temperature 100(2)
_cell_measurement_theta_max 27.485
_cell_measurement_theta_min 0.998
_cell_measurement_wavelength 0.71073
_cell_volume 2525.41(7)
_computing_cell_refinement 'HKL Scalepack (Otwinowski & Minor 1997)'
_computing_data_collection 'Collect (Nonius BV, 1997-2000)'
_computing_data_reduction 'HKL Denzo and Scalepack (Otwinowski & Minor 1997)'
_computing_molecular_graphics 'Ortep-3 for Windows (Farrugia, 1997)'
_computing_publication_material 'WinGX publication routines (Farrugia, 1999)'
_computing_structure_refinement 'SHELXL-97 (Sheldrick, 2008)'
_computing_structure_solution 'SHELXS-86 (Sheldrick, 1986)'
_diffrn_ambient_temperature 100(2)
_diffrn_detector 'CCD plate'
_diffrn_detector_area_resol_mean 9
_diffrn_measured_fraction_theta_full 0.996
_diffrn_measured_fraction_theta_max 0.996
_diffrn_measurement_device '95mm CCD camera on \k-goniostat'
_diffrn_measurement_device_type KappaCCD
_diffrn_measurement_method 'CCD rotation images, thick slices'
_diffrn_orient_matrix_type 'by Nonius Collect from scalepack cell'
_diffrn_orient_matrix_UB_11 0.336085E-1
_diffrn_orient_matrix_UB_12 0.00056
_diffrn_orient_matrix_UB_13 -0.671352E-1
_diffrn_orient_matrix_UB_21 -0.918027E-1
_diffrn_orient_matrix_UB_22 -0.11551E-2
_diffrn_orient_matrix_UB_23 -0.471582E-1
_diffrn_orient_matrix_UB_31 -0.24447E-2
_diffrn_orient_matrix_UB_32 0.510739E-1
_diffrn_orient_matrix_UB_33 -0.3305E-3
_diffrn_radiation_monochromator graphite
_diffrn_radiation_probe x-ray
_diffrn_radiation_type MoK\a
_diffrn_radiation_wavelength 0.71073
_diffrn_reflns_av_R_equivalents 0.0454
_diffrn_reflns_av_unetI/netI 0.0528
_diffrn_reflns_limit_h_max 13
_diffrn_reflns_limit_h_min -13
_diffrn_reflns_limit_k_max 24
_diffrn_reflns_limit_k_min -25
_diffrn_reflns_limit_l_max 16
_diffrn_reflns_limit_l_min -16
_diffrn_reflns_number 10969
_diffrn_reflns_reduction_process
;
Scaled and merged with SORTAV
R.H. Blessing, (1987) Cryst. Rev. 1, 3-58
R.H. Blessing, (1989) J. Appl. Cryst. 22, 396-397
;
_diffrn_reflns_theta_full 27.47
_diffrn_reflns_theta_max 27.47
_diffrn_reflns_theta_min 3.06
_diffrn_source 'Enraf Nonius FR590'
_exptl_absorpt_coefficient_mu 6.24
_exptl_absorpt_correction_T_max 0.985
_exptl_absorpt_correction_T_min 0.746
_exptl_absorpt_correction_type multi-scan
_exptl_absorpt_process_details
;
R.H. Blessing, Acta Cryst. (1995), A51, 33-38
;
_exptl_crystal_colour red
_exptl_crystal_density_diffrn 2.251
_exptl_crystal_density_method 'not measured'
_exptl_crystal_description block
_exptl_crystal_F_000 1568
_exptl_crystal_size_max 0.15
_exptl_crystal_size_mid 0.15
_exptl_crystal_size_min 0.15
_refine_diff_density_max 2.235
_refine_diff_density_min -1.694
_refine_diff_density_rms 0.229
_refine_ls_extinction_method none
_refine_ls_goodness_of_fit_ref 1.108
_refine_ls_hydrogen_treatment constr
_refine_ls_matrix_type full
_refine_ls_number_parameters 241
_refine_ls_number_reflns 5765
_refine_ls_number_restraints 0
_refine_ls_restrained_S_all 1.108
_refine_ls_R_factor_all 0.075
_refine_ls_R_factor_gt 0.0505
_refine_ls_shift/su_max 0.004
_refine_ls_shift/su_mean 0
_refine_ls_structure_factor_coef Fsqd
_refine_ls_weighting_details 'calc w=1/[\s^2^(Fo^2^)+(0.0669P)^2^+13.7167P] where P=(Fo^2^+2Fc^2^)/3'
_refine_ls_weighting_scheme calc
_refine_ls_wR_factor_gt 0.1288
_refine_ls_wR_factor_ref 0.1531
_reflns_number_gt 4179
_reflns_number_total 5765
_reflns_threshold_expression >2\s(I)
_cod_data_source_file c2dt30235g.txt
_cod_data_source_block 4
_cod_database_code 7019356

loop_
_symmetry_equiv_pos_as_xyz
'x, y, z'
'-x, y+1/2, -z+1/2'
'-x, -y, -z'
'x, -y-1/2, z-1/2'

loop_
_atom_site_label
_atom_site_type_symbol
_atom_site_fract_x
_atom_site_fract_y
_atom_site_fract_z
_atom_site_U_iso_or_equiv
_atom_site_adp_type
_atom_site_occupancy
_atom_site_symmetry_multiplicity
_atom_site_calc_flag
_atom_site_refinement_flags
C1 C 0.3825(7) 0.2683(4) 0.6479(6) 0.0313(15) Uani 1 1 d .
C2 C 0.2880(8) 0.2204(4) 0.6558(7) 0.0406(18) Uani 1 1 d .
H2 H 0.2993 0.1931 0.7179 0.049 Uiso 1 1 calc R
C3 C 0.1766(9) 0.2140(5) 0.5696(7) 0.046(2) Uani 1 1 d .
H3 H 0.1133 0.1819 0.5739 0.055 Uiso 1 1 calc R
C4 C 0.1590(8) 0.2543(5) 0.4781(7) 0.0447(19) Uani 1 1 d .
C5 C 0.2527(9) 0.3021(5) 0.4710(7) 0.046(2) Uani 1 1 d .
H5 H 0.2397 0.3296 0.4089 0.055 Uiso 1 1 calc R
C6 C 0.3657(8) 0.3097(4) 0.5550(6) 0.0332(16) Uani 1 1 d .
H6 H 0.4289 0.3415 0.5497 0.04 Uiso 1 1 calc R
C7 C 0.0376(10) 0.2456(7) 0.3839(9) 0.068(3) Uani 1 1 d .
H7A H 0.0348 0.1999 0.3558 0.101 Uiso 1 1 calc R
H7B H 0.0402 0.2775 0.3268 0.101 Uiso 1 1 calc R
H7C H -0.0388 0.2539 0.4096 0.101 Uiso 1 1 calc R
C8 C 0.6752(7) 0.3176(4) 0.7156(6) 0.0326(15) Uani 1 1 d .
C9 C 0.7043(8) 0.3867(4) 0.7270(7) 0.0399(18) Uani 1 1 d .
H9 H 0.6546 0.4158 0.7583 0.048 Uiso 1 1 calc R
C10 C 0.8077(9) 0.4116(5) 0.6914(8) 0.048(2) Uani 1 1 d .
H10 H 0.8296 0.4576 0.7017 0.058 Uiso 1 1 calc R
C11 C 0.8808(8) 0.3696(5) 0.6402(7) 0.0426(19) Uani 1 1 d .
C12 C 0.8506(8) 0.3007(5) 0.6302(6) 0.0413(19) Uani 1 1 d .
H12 H 0.8997 0.2718 0.5979 0.05 Uiso 1 1 calc R
C13 C 0.7494(7) 0.2743(4) 0.6670(6) 0.0321(15) Uani 1 1 d .
H13 H 0.7302 0.2279 0.6596 0.039 Uiso 1 1 calc R
C14 C 0.9945(9) 0.3969(5) 0.6036(10) 0.059(3) Uani 1 1 d .
H14A H 1.0639 0.3639 0.6188 0.089 Uiso 1 1 calc R
H14B H 1.0246 0.4385 0.6423 0.089 Uiso 1 1 calc R
H14C H 0.9681 0.4059 0.5262 0.089 Uiso 1 1 calc R
C15 C 0.4934(7) 0.3391(4) 0.8734(6) 0.0306(15) Uani 1 1 d .
C16 C 0.5890(7) 0.3577(4) 0.9664(6) 0.0342(16) Uani 1 1 d .
H16 H 0.6746 0.3427 0.976 0.041 Uiso 1 1 calc R
C17 C 0.5568(8) 0.3986(4) 1.0448(6) 0.0353(16) Uani 1 1 d .
H17 H 0.6211 0.4113 1.107 0.042 Uiso 1 1 calc R
C18 C 0.4276(8) 0.4209(4) 1.0310(6) 0.0351(16) Uani 1 1 d .
C19 C 0.3348(8) 0.4032(4) 0.9372(6) 0.0373(17) Uani 1 1 d .
H19 H 0.2495 0.4189 0.9268 0.045 Uiso 1 1 calc R
C20 C 0.3659(8) 0.3621(4) 0.8574(7) 0.0394(17) Uani 1 1 d .
H20 H 0.3021 0.3502 0.7943 0.047 Uiso 1 1 calc R
C21 C 0.3944(8) 0.4641(4) 1.1195(7) 0.0415(18) Uani 1 1 d .
H21A H 0.3273 0.4963 1.0865 0.062 Uiso 1 1 calc R
H21B H 0.471 0.4882 1.1591 0.062 Uiso 1 1 calc R
H21C H 0.3638 0.4351 1.1691 0.062 Uiso 1 1 calc R
As1 As 0.53496(7) 0.28064(4) 0.76658(6) 0.03062(18) Uani 1 1 d .
I1 I 0.60944(5) 0.16486(3) 0.84451(4) 0.03770(16) Uani 1 1 d .
I2 I 0.71002(6) -0.00017(3) 0.89031(5) 0.04621(18) Uani 1 1 d .
I3 I 0.5 0 1 0.03871(19) Uani 1 2 d S
I4 I 1 0.5 1 0.0535(2) Uani 1 2 d S
I5 I 1.05666(7) 0.57825(4) 0.81981(7) 0.0669(2) Uani 1 1 d .

loop_
_atom_site_aniso_label
_atom_site_aniso_U_11
_atom_site_aniso_U_22
_atom_site_aniso_U_33
_atom_site_aniso_U_23
_atom_site_aniso_U_13
_atom_site_aniso_U_12
C1 0.036(4) 0.026(4) 0.036(4) -0.003(3) 0.017(3) -0.005(3)
C2 0.044(4) 0.036(4) 0.042(4) 0.006(4) 0.011(4) -0.001(4)
C3 0.046(5) 0.037(5) 0.056(5) -0.005(4) 0.018(4) -0.009(4)
C4 0.044(5) 0.042(5) 0.047(5) -0.011(4) 0.010(4) -0.005(4)
C5 0.063(6) 0.044(5) 0.035(4) 0.002(4) 0.018(4) -0.003(4)
C6 0.044(4) 0.025(4) 0.033(4) -0.004(3) 0.014(3) -0.005(3)
C7 0.054(6) 0.085(8) 0.054(6) -0.005(6) -0.003(5) -0.017(6)
C8 0.032(4) 0.033(4) 0.033(4) 0.000(3) 0.010(3) -0.002(3)
C9 0.042(4) 0.031(4) 0.051(4) -0.002(4) 0.019(4) 0.001(3)
C10 0.043(5) 0.043(5) 0.062(5) -0.003(4) 0.021(4) -0.009(4)
C11 0.030(4) 0.045(5) 0.057(5) 0.001(4) 0.019(4) -0.008(3)
C12 0.032(4) 0.052(5) 0.041(4) 0.002(4) 0.013(3) 0.008(4)
C13 0.040(4) 0.022(3) 0.036(4) -0.009(3) 0.014(3) -0.003(3)
C14 0.044(5) 0.057(6) 0.086(7) 0.013(5) 0.033(5) -0.008(4)
C15 0.039(4) 0.027(4) 0.028(3) 0.008(3) 0.013(3) 0.002(3)
C16 0.032(4) 0.036(4) 0.035(4) 0.006(3) 0.010(3) 0.004(3)
C17 0.043(4) 0.031(4) 0.036(4) 0.003(3) 0.016(3) -0.001(3)
C18 0.036(4) 0.032(4) 0.039(4) -0.001(3) 0.013(3) -0.005(3)
C19 0.036(4) 0.038(4) 0.042(4) -0.003(3) 0.017(3) 0.004(3)
C20 0.040(4) 0.038(4) 0.041(4) -0.002(4) 0.012(3) 0.006(3)
C21 0.046(5) 0.033(4) 0.046(4) -0.003(4) 0.014(4) 0.005(4)
As1 0.0350(4) 0.0254(4) 0.0335(4) -0.0001(3) 0.0127(3) -0.0009(3)
I1 0.0462(3) 0.0294(3) 0.0385(3) 0.0033(2) 0.0126(2) 0.0022(2)
I2 0.0478(3) 0.0346(3) 0.0628(4) 0.0062(2) 0.0263(3) 0.0105(2)
I3 0.0428(4) 0.0247(4) 0.0503(4) 0.0017(3) 0.0149(3) 0.0041(3)
I4 0.0327(4) 0.0504(5) 0.0771(6) -0.0186(4) 0.0137(4) 0.0049(3)
I5 0.0564(4) 0.0607(5) 0.0877(5) -0.0126(4) 0.0259(4) -0.0022(3)

loop_
_atom_type_symbol
_atom_type_description
_atom_type_scat_dispersion_real
_atom_type_scat_dispersion_imag
_atom_type_scat_source
C C 0.003 0.002 'International Tables Vol C Tables 4.2.6.8 and 6.1.1.4'
H H 0 0 'International Tables Vol C Tables 4.2.6.8 and 6.1.1.4'
As As 0.05 2.006 'International Tables Vol C Tables 4.2.6.8 and 6.1.1.4'
I I -0.474 1.812 'International Tables Vol C Tables 4.2.6.8 and 6.1.1.4'

loop_
_geom_angle_atom_site_label_1
_geom_angle_atom_site_label_2
_geom_angle_atom_site_label_3
_geom_angle
_geom_angle_site_symmetry_1
_geom_angle_site_symmetry_3
C2 C1 C6 120.8(7) . .
C2 C1 As1 120.3(6) . .
C6 C1 As1 118.8(5) . .
C3 C2 C1 119.0(8) . .
C3 C2 H2 120.5 . .
C1 C2 H2 120.5 . .
C4 C3 C2 120.8(8) . .
C4 C3 H3 119.6 . .
C2 C3 H3 119.6 . .
C3 C4 C5 120.0(8) . .
C3 C4 C7 119.9(9) . .
C5 C4 C7 120.1(9) . .
C4 C5 C6 120.9(8) . .
C4 C5 H5 119.5 . .
C6 C5 H5 119.5 . .
C5 C6 C1 118.5(7) . .
C5 C6 H6 120.7 . .
C1 C6 H6 120.7 . .
C4 C7 H7A 109.5 . .
C4 C7 H7B 109.5 . .
H7A C7 H7B 109.5 . .
C4 C7 H7C 109.5 . .
H7A C7 H7C 109.5 . .
H7B C7 H7C 109.5 . .
C9 C8 C13 120.1(7) . .
C9 C8 As1 120.4(6) . .
C13 C8 As1 119.5(6) . .
C10 C9 C8 119.1(8) . .
C10 C9 H9 120.5 . .
C8 C9 H9 120.5 . .
C9 C10 C11 121.6(8) . .
C9 C10 H10 119.2 . .
C11 C10 H10 119.2 . .
C12 C11 C10 118.3(7) . .
C12 C11 C14 120.3(8) . .
C10 C11 C14 121.2(8) . .
C13 C12 C11 121.1(7) . .
C13 C12 H12 119.4 . .
C11 C12 H12 119.4 . .
C12 C13 C8 119.7(7) . .
C12 C13 H13 120.1 . .
C8 C13 H13 120.1 . .
C11 C14 H14A 109.5 . .
C11 C14 H14B 109.5 . .
H14A C14 H14B 109.5 . .
C11 C14 H14C 109.5 . .
H14A C14 H14C 109.5 . .
H14B C14 H14C 109.5 . .
C16 C15 C20 120.5(7) . .
C16 C15 As1 120.4(6) . .
C20 C15 As1 119.1(6) . .
C17 C16 C15 119.8(7) . .
C17 C16 H16 120.1 . .
C15 C16 H16 120.1 . .
C16 C17 C18 120.3(7) . .
C16 C17 H17 119.8 . .
C18 C17 H17 119.8 . .
C19 C18 C17 119.0(7) . .
C19 C18 C21 121.8(7) . .
C17 C18 C21 119.2(7) . .
C18 C19 C20 121.3(8) . .
C18 C19 H19 119.4 . .
C20 C19 H19 119.4 . .
C15 C20 C19 119.0(8) . .
C15 C20 H20 120.5 . .
C19 C20 H20 120.5 . .
C18 C21 H21A 109.5 . .
C18 C21 H21B 109.5 . .
H21A C21 H21B 109.5 . .
C18 C21 H21C 109.5 . .
H21A C21 H21C 109.5 . .
H21B C21 H21C 109.5 . .
C15 As1 C8 110.7(3) . .
C15 As1 C1 109.1(3) . .
C8 As1 C1 110.9(3) . .
C15 As1 I1 111.8(2) . .
C8 As1 I1 106.3(2) . .
C1 As1 I1 108.0(2) . .
I2 I3 I2 180 3_657 .
I5 I4 I5 180 . 3_767

loop_
_geom_bond_atom_site_label_1
_geom_bond_atom_site_label_2
_geom_bond_distance
_geom_bond_site_symmetry_2
C1 C2 1.394(11) .
C1 C6 1.397(10) .
C1 As1 1.912(8) .
C2 C3 1.388(12) .
C2 H2 0.93 .
C3 C4 1.370(13) .
C3 H3 0.93 .
C4 C5 1.385(12) .
C4 C7 1.517(12) .
C5 C6 1.386(12) .
C5 H5 0.93 .
C6 H6 0.93 .
C7 H7A 0.96 .
C7 H7B 0.96 .
C7 H7C 0.96 .
C8 C9 1.387(11) .
C8 C13 1.399(10) .
C8 As1 1.907(7) .
C9 C10 1.376(11) .
C9 H9 0.93 .
C10 C11 1.396(12) .
C10 H10 0.93 .
C11 C12 1.384(13) .
C11 C14 1.495(11) .
C12 C13 1.374(11) .
C12 H12 0.93 .
C13 H13 0.93 .
C14 H14A 0.96 .
C14 H14B 0.96 .
C14 H14C 0.96 .
C15 C16 1.386(11) .
C15 C20 1.387(11) .
C15 As1 1.904(7) .
C16 C17 1.382(11) .
C16 H16 0.93 .
C17 C18 1.403(11) .
C17 H17 0.93 .
C18 C19 1.373(11) .
C18 C21 1.512(11) .
C19 C20 1.394(11) .
C19 H19 0.93 .
C20 H20 0.93 .
C21 H21A 0.96 .
C21 H21B 0.96 .
C21 H21C 0.96 .
As1 I1 2.5146(9) .
I2 I3 2.9066(5) .
I3 I2 2.9066(5) 3_657
I4 I5 2.9291(8) .
I4 I5 2.9291(8) 3_767
